data_4349086
loop_
_publ_author_name
'Gallagher, Audrey T.'
'Kelty, Margaret L.'
'Park, Jesse G.'
'Anderson, John S.'
'Mason, Jarad A.'
'Walsh, James P. S.'
'Collins, Shenell L.'
'Harris, T. David'

_publ_section_title
;
 Dioxygen binding at a four-coordinate cobaltous porphyrin site in a
 metal--organic framework: structural, EPR, and O2 adsorption analysis
;
_journal_issue 4
_journal_name_full 'Inorganic Chemistry Frontiers'
_journal_page_first 536
_journal_paper_doi 10.1039/C5QI00275C
_journal_volume 3
_journal_year 2016
_chemical_formula_moiety '0.25(C576 H288 Co12 N48 O280 Zr48)'
_chemical_formula_sum 'C144 H72 Co3 N12 O70 Zr12'
_chemical_formula_weight 4361.56
_chemical_name_systematic PCN224CoO2
_space_group_crystal_system cubic
_space_group_IT_number 229
_space_group_name_Hall '-I 4 2 3'
_space_group_name_H-M_alt 'I m -3 m'
_atom_sites_solution_hydrogens geom
_audit_block_doi 10.5517/cc1kl9ct
_audit_creation_date 2016-01-12
_audit_creation_method
;
Olex2 1.2
(compiled 2015.09.30 svn.r3233 for OlexSys, GUI svn.r5103)
;
_audit_update_record
;
2016-01-15 deposited with the CCDC.
2016-01-22 downloaded from the CCDC.
;
_cell_angle_alpha 90
_cell_angle_beta 90
_cell_angle_gamma 90
_cell_formula_units_Z 4
_cell_length_a 38.6198(10)
_cell_length_b 38.6198(10)
_cell_length_c 38.6198(10)
_cell_measurement_reflns_used 9900
_cell_measurement_temperature 85(2)
_cell_measurement_theta_max 65.20
_cell_measurement_theta_min 6.68
_cell_volume 57601(3)
_computing_cell_refinement 'SAINT V7.23A (Bruker, 2005)'
_computing_data_collection 'APEX2 V2.1-4 (Bruker, 2007)'
_computing_data_reduction 'Bruker SAINT'
_computing_molecular_graphics 'Olex2 (Dolomanov et al., 2009)'
_computing_publication_material 'Olex2 (Dolomanov et al., 2009)'
_computing_structure_refinement 'XL (Sheldrick, 2008)'
_computing_structure_solution 'SIR2004 (Burla et al., 2007)'
_diffrn_ambient_temperature 84.83
_diffrn_detector_area_resol_mean 8
_diffrn_measured_fraction_theta_full 0.991
_diffrn_measured_fraction_theta_max 0.991
_diffrn_measurement_device_type 'Bruker Kappa APEX CCD area detector'
_diffrn_measurement_method '\w and \f scans'
_diffrn_radiation_monochromator 'Quazar optics'
_diffrn_radiation_type CuK\a
_diffrn_radiation_wavelength 1.54178
_diffrn_reflns_av_R_equivalents 0.1022
_diffrn_reflns_av_unetI/netI 0.0357
_diffrn_reflns_Laue_measured_fraction_full 0.991
_diffrn_reflns_Laue_measured_fraction_max 0.991
_diffrn_reflns_limit_h_max 33
_diffrn_reflns_limit_h_min -44
_diffrn_reflns_limit_k_max 44
_diffrn_reflns_limit_k_min -43
_diffrn_reflns_limit_l_max 44
_diffrn_reflns_limit_l_min -45
_diffrn_reflns_number 93162
_diffrn_reflns_point_group_measured_fraction_full 0.991
_diffrn_reflns_point_group_measured_fraction_max 0.991
_diffrn_reflns_theta_full 65.616
_diffrn_reflns_theta_max 65.616
_diffrn_reflns_theta_min 5.842
_diffrn_source microsource
_diffrn_standards_number 0
_exptl_absorpt_coefficient_mu 2.598
_exptl_absorpt_correction_T_max .374
_exptl_absorpt_correction_T_min .313
_exptl_absorpt_correction_type multi-scan
_exptl_crystal_colour 'dark red'
_exptl_crystal_colour_modifier dark
_exptl_crystal_colour_primary red
_exptl_crystal_density_diffrn 0.503
_exptl_crystal_description cube
_exptl_crystal_F_000 8564
_exptl_crystal_size_max 0.508
_exptl_crystal_size_mid 0.417
_exptl_crystal_size_min 0.379
_refine_diff_density_max 2.207
_refine_diff_density_min -1.075
_refine_diff_density_rms 0.114
_refine_ls_extinction_method none
_refine_ls_goodness_of_fit_ref 1.329
_refine_ls_hydrogen_treatment constr
_refine_ls_matrix_type full
_refine_ls_number_parameters 119
_refine_ls_number_reflns 4619
_refine_ls_number_restraints 233
_refine_ls_restrained_S_all 1.347
_refine_ls_R_factor_all 0.1102
_refine_ls_R_factor_gt 0.0988
_refine_ls_shift/su_max 0.000
_refine_ls_shift/su_mean 0.000
_refine_ls_structure_factor_coef Fsqd
_refine_ls_weighting_details 'w=1/[\s^2^(Fo^2^)+(0.2000P)^2^] where P=(Fo^2^+2Fc^2^)/3'
_refine_ls_weighting_scheme calc
_refine_ls_wR_factor_gt 0.2976
_refine_ls_wR_factor_ref 0.3131
_reflns_Friedel_coverage 0.000
_reflns_number_gt 3584
_reflns_number_total 4619
_reflns_threshold_expression 'I > 2\s(I)'
_cod_data_source_file c5qi00275c2.cif
_cod_data_source_block PCN224CoO2
_cod_original_cell_volume 57601(4)
_cod_database_code 4349086
_shelx_space_group_comment
;
The symmetry employed for this shelxl refinement is uniquely defined
by the following loop, which should always be used as a source of
symmetry information in preference to the above space-group names.
They are only intended as comments.
;
_shelx_estimated_absorpt_t_max 0.439
_shelx_estimated_absorpt_t_min 0.352
_olex2_refinement_description
;
1. Fixed Uiso
 At 1.2 times of:
  All C(H) groups
2. Rigid bond restraints
 All non-hydrogen atoms
 with sigma for 1-2 distances of 0.01 and sigma for 1-3 distances of 0.01
3. Uiso/Uaniso restraints and constraints
All non-hydrogen atoms have similar U: within 2A with sigma of 0.04 and sigma
for terminal atoms of 0.08
All non-hydrogen atoms restrained to be isotropic: with sigma of 0.1 and sigma
for terminal atoms of 0.2
4. Others
 Fixed Sof: Zr1(0.25) Zr2(0.25) Co1(0.125) O1(0.125) O2(0.125)
5.a Aromatic/amide H refined with riding coordinates:
 C8(H8), C3(H3), C4(H4)
;
_shelx_shelxl_version_number 2014/7
_olex2_submission_special_instructions 'No special instructions were received'

loop_
_space_group_symop_operation_xyz
'x, y, z'
'-y, x, z'
'-x, -y, z'
'y, -x, z'
'x, -z, y'
'x, -y, -z'
'x, z, -y'
'z, y, -x'
'-x, y, -z'
'-z, y, x'
'z, x, y'
'y, z, x'
'-y, -z, x'
'z, -x, -y'
'-y, z, -x'
'-z, -x, y'
'-z, x, -y'
'y, -z, -x'
'y, x, -z'
'-y, -x, -z'
'-x, z, y'
'-x, -z, -y'
'z, -y, x'
'-z, -y, -x'
'x+1/2, y+1/2, z+1/2'
'-y+1/2, x+1/2, z+1/2'
'-x+1/2, -y+1/2, z+1/2'
'y+1/2, -x+1/2, z+1/2'
'x+1/2, -z+1/2, y+1/2'
'x+1/2, -y+1/2, -z+1/2'
'x+1/2, z+1/2, -y+1/2'
'z+1/2, y+1/2, -x+1/2'
'-x+1/2, y+1/2, -z+1/2'
'-z+1/2, y+1/2, x+1/2'
'z+1/2, x+1/2, y+1/2'
'y+1/2, z+1/2, x+1/2'
'-y+1/2, -z+1/2, x+1/2'
'z+1/2, -x+1/2, -y+1/2'
'-y+1/2, z+1/2, -x+1/2'
'-z+1/2, -x+1/2, y+1/2'
'-z+1/2, x+1/2, -y+1/2'
'y+1/2, -z+1/2, -x+1/2'
'y+1/2, x+1/2, -z+1/2'
'-y+1/2, -x+1/2, -z+1/2'
'-x+1/2, z+1/2, y+1/2'
'-x+1/2, -z+1/2, -y+1/2'
'z+1/2, -y+1/2, x+1/2'
'-z+1/2, -y+1/2, -x+1/2'
'-x, -y, -z'
'y, -x, -z'
'x, y, -z'
'-y, x, -z'
'-x, z, -y'
'-x, y, z'
'-x, -z, y'
'-z, -y, x'
'x, -y, z'
'z, -y, -x'
'-z, -x, -y'
'-y, -z, -x'
'y, z, -x'
'-z, x, y'
'y, -z, x'
'z, x, -y'
'z, -x, y'
'-y, z, x'
'-y, -x, z'
'y, x, z'
'x, -z, -y'
'x, z, y'
'-z, y, -x'
'z, y, x'
'-x+1/2, -y+1/2, -z+1/2'
'y+1/2, -x+1/2, -z+1/2'
'x+1/2, y+1/2, -z+1/2'
'-y+1/2, x+1/2, -z+1/2'
'-x+1/2, z+1/2, -y+1/2'
'-x+1/2, y+1/2, z+1/2'
'-x+1/2, -z+1/2, y+1/2'
'-z+1/2, -y+1/2, x+1/2'
'x+1/2, -y+1/2, z+1/2'
'z+1/2, -y+1/2, -x+1/2'
'-z+1/2, -x+1/2, -y+1/2'
'-y+1/2, -z+1/2, -x+1/2'
'y+1/2, z+1/2, -x+1/2'
'-z+1/2, x+1/2, y+1/2'
'y+1/2, -z+1/2, x+1/2'
'z+1/2, x+1/2, -y+1/2'
'z+1/2, -x+1/2, y+1/2'
'-y+1/2, z+1/2, x+1/2'
'-y+1/2, -x+1/2, z+1/2'
'y+1/2, x+1/2, z+1/2'
'x+1/2, -z+1/2, -y+1/2'
'x+1/2, z+1/2, y+1/2'
'-z+1/2, y+1/2, -x+1/2'
'z+1/2, y+1/2, x+1/2'

loop_
_atom_site_label
_atom_site_type_symbol
_atom_site_fract_x
_atom_site_fract_y
_atom_site_fract_z
_atom_site_U_iso_or_equiv
_atom_site_adp_type
_atom_site_occupancy
_atom_site_site_symmetry_order
_atom_site_calc_flag
_atom_site_refinement_flags_posn
_atom_site_refinement_flags_adp
_atom_site_refinement_flags_occupancy
_atom_site_disorder_assembly
_atom_site_disorder_group
O6 O 0.28118(14) 0.28118(14) 0.28118(14) 0.0441(19) Uani 1 6 d S TU P . 2
O4 O 0.25984(16) 0.25984(16) 0.1972(2) 0.0990(18) Uani 1 2 d S TU P . 2
C8 C 0.39174(11) 0.25389(19) 0.01721(12) 0.0729(19) Uani 1 1 d . U . A 2
H8 H 0.3719 0.2551 0.0318 0.088 Uiso 1 1 calc R . . A 2
N1 N 0.44899(13) 0.25045(18) 0.0000 0.0595(17) Uani 1 2 d S TU P A 2
C5 C 0.41007(10) 0.2500 0.08993(10) 0.061(2) Uani 1 2 d S TU P A 2
O3 O 0.32792(12) 0.27738(13) 0.18532(12) 0.0958(17) Uani 1 1 d . U . A 2
C6 C 0.43731(10) 0.2500 0.06269(10) 0.061(2) Uani 1 2 d S TU P A 2
C7 C 0.42756(11) 0.25175(16) 0.02845(11) 0.0610(15) Uani 1 1 d . U . A 2
C1 C 0.33144(12) 0.2500 0.16856(12) 0.080(3) Uani 1 2 d S TU P A 2
C3 C 0.36444(14) 0.2216(2) 0.12100(15) 0.0779(17) Uani 1 1 d . U . A 2
H3 H 0.3505 0.2016 0.1244 0.093 Uiso 1 1 calc R . . A 2
C4 C 0.39022(15) 0.2213(2) 0.09551(15) 0.0783(17) Uani 1 1 d . U . A 2
H4 H 0.3939 0.2010 0.0821 0.094 Uiso 1 1 calc R . . A 2
C2 C 0.35904(11) 0.2500 0.14096(11) 0.064(2) Uani 1 2 d S TU P A 2
Zr1 Zr 0.29731(3) 0.29731(3) 0.23139(5) 0.0425(5) Uani 0.5 2 d S TU P . 2
Zr2 Zr 0.28581(4) 0.28581(4) 0.22258(5) 0.0523(6) Uani 0.5 2 d S TU P . 2
O5 O 0.3457(2) 0.2978(4) 0.2537(2) 0.217(5) Uani 1 1 d . U . B 2
Co1 Co 0.5000 0.2538(10) 0.0000 0.054(4) Uani 0.5 4 d S TU P A 2
O1 O 0.5000 0.3039(5) 0.0000 0.070(3) Uani 0.5 4 d S TU P A 2
O2 O 0.5225(10) 0.3210(13) 0.0184(9) 0.103(10) Uani 0.125 1 d . U . A 2

loop_
_atom_site_aniso_label
_atom_site_aniso_U_11
_atom_site_aniso_U_22
_atom_site_aniso_U_33
_atom_site_aniso_U_23
_atom_site_aniso_U_13
_atom_site_aniso_U_12
O6 0.0441(19) 0.0441(19) 0.0441(19) 0.036(2) 0.036(2) 0.036(2)
O4 0.084(2) 0.084(2) 0.129(5) 0.032(3) 0.032(3) 0.048(3)
C8 0.0132(19) 0.174(6) 0.031(2) 0.006(3) 0.0031(17) 0.003(3)
N1 0.019(2) 0.140(6) 0.019(2) 0.000 0.000 0.002(2)
C5 0.0233(18) 0.136(6) 0.0233(18) 0.007(2) 0.010(2) 0.007(2)
O3 0.097(3) 0.102(3) 0.088(3) 0.061(2) 0.069(2) 0.070(3)
C6 0.0212(17) 0.142(7) 0.0212(17) 0.002(2) 0.011(2) 0.002(2)
C7 0.023(2) 0.137(5) 0.024(2) 0.001(2) 0.0083(16) -0.001(2)
C1 0.062(3) 0.115(6) 0.062(3) 0.046(4) 0.049(4) 0.046(4)
C3 0.049(3) 0.132(5) 0.052(3) 0.024(3) 0.029(2) 0.017(3)
C4 0.049(3) 0.130(5) 0.056(3) -0.003(3) 0.028(2) 0.005(3)
C2 0.040(2) 0.111(6) 0.040(2) 0.035(3) 0.025(3) 0.035(3)
Zr1 0.0426(7) 0.0426(7) 0.0425(9) 0.0187(5) 0.0187(5) 0.0209(6)
Zr2 0.0532(8) 0.0532(8) 0.0504(11) 0.0350(7) 0.0350(7) 0.0328(8)
O5 0.098(4) 0.408(16) 0.144(6) 0.000(7) 0.049(4) -0.034(6)
Co1 0.015(3) 0.136(12) 0.012(3) 0.000 0.000 0.000
O1 0.040(7) 0.137(10) 0.034(6) 0.000 0.000 0.000
O2 0.10(2) 0.148(18) 0.066(17) 0.002(17) -0.031(15) -0.031(18)

loop_
_atom_type_symbol
_atom_type_description
_atom_type_scat_dispersion_real
_atom_type_scat_dispersion_imag
_atom_type_scat_source
C C 0.0181 0.0091 'International Tables Vol C Tables 4.2.6.8 and 6.1.1.4'
H H 0.0000 0.0000 'International Tables Vol C Tables 4.2.6.8 and 6.1.1.4'
Co Co -2.3653 3.6143 'International Tables Vol C Tables 4.2.6.8 and 6.1.1.4'
N N 0.0311 0.0180 'International Tables Vol C Tables 4.2.6.8 and 6.1.1.4'
O O 0.0492 0.0322 'International Tables Vol C Tables 4.2.6.8 and 6.1.1.4'
Zr Zr -0.1862 2.2449 'International Tables Vol C Tables 4.2.6.8 and 6.1.1.4'

loop_
_geom_angle_atom_site_label_1
_geom_angle_atom_site_label_2
_geom_angle_atom_site_label_3
_geom_angle
_geom_angle_site_symmetry_1
_geom_angle_site_symmetry_3
Zr1 O6 Zr1 116.67(15) 12 11
Zr1 O6 Zr1 116.67(15) 12 .
Zr1 O6 Zr1 116.67(15) 11 .
Zr1 O6 Zr2 109.9(2) 12 .
Zr1 O6 Zr2 109.9(2) 12 11
Zr1 O6 Zr2 109.9(2) . 11
Zr1 O6 Zr2 109.9(2) . 12
Zr1 O6 Zr2 18.23(7) 12 12
Zr1 O6 Zr2 109.9(2) 11 .
Zr1 O6 Zr2 109.9(2) 11 12
Zr1 O6 Zr2 18.23(7) 11 11
Zr1 O6 Zr2 18.23(7) . .
Zr2 O6 Zr2 98.6(3) . 11
Zr2 O6 Zr2 98.6(3) 12 11
Zr2 O6 Zr2 98.6(3) . 12
Zr1 O4 Zr1 116.3(3) 83 .
Zr1 O4 Zr1 116.3(3) 84 .
Zr1 O4 Zr1 106.8(4) 83 84
Zr2 O4 Zr1 98.3(3) 83 .
Zr2 O4 Zr1 18.24(9) 83 83
Zr2 O4 Zr1 98.3(3) 84 .
Zr2 O4 Zr1 1.82(11) . .
Zr2 O4 Zr1 115.8(3) 84 83
Zr2 O4 Zr1 115.5(3) . 83
Zr2 O4 Zr1 18.24(9) 84 84
Zr2 O4 Zr1 115.8(3) 83 84
Zr2 O4 Zr1 115.5(3) . 84
Zr2 O4 Zr2 119.4(3) 84 83
Zr2 O4 Zr2 97.4(4) . 83
Zr2 O4 Zr2 97.4(4) . 84
C8 C8 H8 126.3 51 .
C8 C8 C7 107.4(2) 51 .
C7 C8 H8 126.3 . .
C7 N1 C7 105.9(5) 51 .
C7 N1 Co1 126.7(3) 51 .
C7 N1 Co1 127.0(2) 51 80_554
C7 N1 Co1 126.7(3) . .
C7 N1 Co1 127.0(2) . 80_554
Co1 N1 Co1 9(2) . 80_554
C4 C5 C6 120.6(3) 48 .
C4 C5 C6 120.6(3) . .
C4 C5 C4 118.9(7) . 48
C1 O3 Zr1 138.7(4) . .
C1 O3 Zr2 123.1(4) . .
Zr2 O3 Zr1 18.30(7) . .
C7 C6 C5 119.1(3) . .
C7 C6 C5 119.1(3) 48 .
C7 C6 C7 121.9(5) . 48
N1 C7 C8 109.6(4) . .
C6 C7 C8 123.4(4) . .
C6 C7 N1 126.9(4) . .
O3 C1 O3 127.3(7) . 48
O3 C1 C2 116.4(3) 48 .
O3 C1 C2 116.4(3) . .
C4 C3 H3 119.5 . .
C2 C3 H3 119.5 . .
C2 C3 C4 121.1(7) . .
C5 C4 C3 120.2(7) . .
C5 C4 H4 119.9 . .
C3 C4 H4 119.9 . .
C3 C2 C1 120.7(3) . .
C3 C2 C1 120.7(3) 48 .
C3 C2 C3 118.6(6) . 48
O6 Zr1 O4 66.5(2) . 83
O6 Zr1 O4 98.2(3) . .
O6 Zr1 O4 66.5(2) . 84
O6 Zr1 O3 139.99(13) . .
O6 Zr1 O3 139.99(13) . 68
O6 Zr1 Zr2 80.3(2) . 84
O6 Zr1 Zr2 36.51(15) . 12
O6 Zr1 Zr2 80.3(2) . 83
O4 Zr1 O4 99.4(4) 84 83
O4 Zr1 O4 63.5(3) 83 .
O4 Zr1 O4 63.5(3) 84 .
O4 Zr1 O3 74.66(19) 84 68
O4 Zr1 O3 131.5(3) 83 68
O4 Zr1 O3 74.65(19) 83 .
O4 Zr1 O3 131.5(3) 84 .
O4 Zr1 Zr2 84.0(3) 84 83
O4 Zr1 Zr2 84.0(3) 83 84
O4 Zr1 Zr2 36.01(9) . 83
O4 Zr1 Zr2 30.03(15) 83 12
O4 Zr1 Zr2 27.5(3) 83 83
O4 Zr1 Zr2 36.01(9) . 84
O4 Zr1 Zr2 82.33(18) 84 12
O4 Zr1 Zr2 27.5(3) 84 84
O4 Zr1 Zr2 76.53(15) . 12
O3 Zr1 O4 71.5(2) . .
O3 Zr1 O4 71.5(2) 68 .
O3 Zr1 O3 74.87(19) . 68
O3 Zr1 Zr2 105.33(17) 68 83
O3 Zr1 Zr2 105.33(17) . 84
O3 Zr1 Zr2 68.96(14) . 83
O3 Zr1 Zr2 68.96(14) 68 84
O3 Zr1 Zr2 104.48(10) . 12
O3 Zr1 Zr2 146.47(16) 68 12
Zr2 Zr1 O6 93.8(4) . .
Zr2 Zr1 O4 4.4(3) . .
Zr2 Zr1 O4 61.3(3) . 84
Zr2 Zr1 O4 61.3(3) . 83
Zr2 Zr1 O3 74.9(3) . 68
Zr2 Zr1 O3 74.9(3) . .
Zr2 Zr1 Zr2 61.71(9) 83 84
Zr2 Zr1 Zr2 79.32(6) 84 12
Zr2 Zr1 Zr2 34.05(12) . 83
Zr2 Zr1 Zr2 34.05(12) . 84
Zr2 Zr1 Zr2 47.34(5) 83 12
Zr2 Zr1 Zr2 72.7(2) . 12
Zr2 Zr1 O5 140.3(4) . .
Zr2 Zr1 O5 140.3(4) . 68
O5 Zr1 O6 83.6(3) . .
O5 Zr1 O6 83.6(3) 68 .
O5 Zr1 O4 140.5(4) . .
O5 Zr1 O4 81.9(5) 68 84
O5 Zr1 O4 146.0(3) 68 83
O5 Zr1 O4 140.5(4) 68 .
O5 Zr1 O4 81.9(5) . 83
O5 Zr1 O4 146.0(3) . 84
O5 Zr1 O3 81.9(3) . .
O5 Zr1 O3 129.2(3) 68 .
O5 Zr1 O3 129.2(3) . 68
O5 Zr1 O3 81.9(3) 68 68
O5 Zr1 Zr2 161.8(3) . 84
O5 Zr1 Zr2 107.4(4) . 83
O5 Zr1 Zr2 82.8(3) . 12
O5 Zr1 Zr2 119.0(2) 68 12
O5 Zr1 Zr2 107.4(4) 68 84
O5 Zr1 Zr2 161.9(3) 68 83
O5 Zr1 O5 78.9(8) 68 .
O6 Zr2 Zr1 97.83(18) . 83
O6 Zr2 Zr2 91.62(16) . 84
O6 Zr2 Zr2 91.62(16) . 83
O6 Zr2 O5 68.3(2) . 68
O6 Zr2 O5 68.3(2) . .
O4 Zr2 O6 67.6(2) 83 .
O4 Zr2 O6 118.3(3) . .
O4 Zr2 O6 67.6(2) 84 .
O4 Zr2 O4 117.6(4) 84 83
O4 Zr2 O4 82.6(4) . 83
O4 Zr2 O4 82.6(4) . 84
O4 Zr2 O3 88.4(3) . .
O4 Zr2 O3 81.3(2) 83 .
O4 Zr2 O3 157.5(2) 84 .
O4 Zr2 O3 88.4(3) . 68
O4 Zr2 O3 81.3(2) 84 68
O4 Zr2 O3 157.5(2) 83 68
O4 Zr2 Zr1 36.96(12) . 83
O4 Zr2 Zr1 45.7(3) 83 83
O4 Zr2 Zr1 102.5(3) 84 83
O4 Zr2 Zr2 45.03(14) . 84
O4 Zr2 Zr2 37.6(3) 84 84
O4 Zr2 Zr2 105.2(3) 83 84
O4 Zr2 Zr2 105.2(3) 84 83
O4 Zr2 Zr2 37.6(3) 83 83
O4 Zr2 Zr2 45.03(14) . 83
O4 Zr2 O5 73.3(4) 83 .
O4 Zr2 O5 150.2(3) . .
O4 Zr2 O5 150.2(3) . 68
O4 Zr2 O5 73.3(4) 84 68
O4 Zr2 O5 123.9(4) 83 68
O4 Zr2 O5 123.9(4) 84 .
O3 Zr2 O6 134.26(17) 68 .
O3 Zr2 O6 134.25(17) . .
O3 Zr2 O3 77.89(19) . 68
O3 Zr2 Zr1 81.67(16) . 83
O3 Zr2 Zr1 121.82(19) 68 83
O3 Zr2 Zr2 82.15(15) . 83
O3 Zr2 Zr2 129.6(2) 68 83
O3 Zr2 Zr2 129.6(2) . 84
O3 Zr2 Zr2 82.16(15) 68 84
O3 Zr2 O5 107.3(3) . 68
O3 Zr2 O5 71.2(2) . .
O3 Zr2 O5 107.3(3) 68 .
O3 Zr2 O5 71.2(2) 68 68
Zr1 Zr2 O6 67.9(3) . .
Zr1 Zr2 O4 100.5(3) . 84
Zr1 Zr2 O4 173.8(4) . .
Zr1 Zr2 O4 100.5(3) . 83
Zr1 Zr2 O3 86.8(3) . .
Zr1 Zr2 O3 86.8(3) . 68
Zr1 Zr2 Zr1 145.50(9) . 83
Zr1 Zr2 Zr2 137.76(16) . 83
Zr1 Zr2 Zr2 137.76(16) . 84
Zr1 Zr2 O5 29.8(3) . .
Zr1 Zr2 O5 29.8(3) . 68
Zr2 Zr2 Zr1 8.20(5) 83 83
Zr2 Zr2 Zr1 70.65(9) 84 83
Zr2 Zr2 Zr2 76.03(13) 84 83
O5 Zr2 Zr1 116.3(3) . 83
O5 Zr2 Zr1 166.14(18) 68 83
O5 Zr2 Zr2 159.1(2) 68 83
O5 Zr2 Zr2 159.1(2) . 84
O5 Zr2 Zr2 109.0(3) 68 84
O5 Zr2 Zr2 109.0(3) . 83
O5 Zr2 O5 59.2(6) 68 .
Zr1 O5 Zr2 9.92(10) . .
N1 Co1 N1 89.68(16) 54_655 80_554
N1 Co1 N1 89.68(16) 54_655 82
N1 Co1 N1 170(2) 80_554 82
N1 Co1 N1 89.68(16) . 82
N1 Co1 N1 89.68(16) . 80_554
N1 Co1 N1 172(2) . 54_655
N1 Co1 O1 86.2(11) 54_655 80_554
N1 Co1 O1 85.2(11) 80_554 80_554
N1 Co1 O1 86.2(11) . 80_554
N1 Co1 O1 85.2(11) 82 80_554
Co1 Co1 N1 86.2(11) 80_554 54_655
Co1 Co1 N1 86.2(11) 80_554 .
Co1 Co1 N1 85.2(11) 80_554 82
Co1 Co1 N1 85.2(11) 80_554 80_554
Co1 Co1 O1 180.0 80_554 .
Co1 Co1 O1 0.000(6) 80_554 80_554
O1 Co1 N1 94.8(11) . 80_554
O1 Co1 N1 93.8(11) . .
O1 Co1 N1 93.8(11) . 54_655
O1 Co1 N1 94.8(11) . 82
O1 Co1 O1 180.0 . 80_554
Co1 O1 Co1 0.000(1) . 80_554
O2 O1 Co1 121(2) 9_655 80_554
O2 O1 Co1 121(2) 51 .
O2 O1 Co1 121(2) 54_655 .
O2 O1 Co1 121(2) 54_655 80_554
O2 O1 Co1 121(2) 51 80_554
O2 O1 Co1 121(2) . 80_554
O2 O1 Co1 121(2) 9_655 .
O2 O1 Co1 121(2) . .
O2 O1 O2 66(3) 9_655 54_655
O2 O1 O2 119(5) 51 54_655
O2 O1 O2 84(4) 54_655 .
O2 O1 O2 119(5) 9_655 .
O2 O1 O2 84(4) 51 9_655
O2 O1 O2 66(3) 51 .
O1 O2 O2 57.0(17) . 51
O1 O2 O2 48(2) . 54_655
O2 O2 O2 89.990(8) 51 54_655

loop_
_geom_bond_atom_site_label_1
_geom_bond_atom_site_label_2
_geom_bond_distance
_geom_bond_site_symmetry_2
O6 Zr1 2.115(2) 12
O6 Zr1 2.115(2) 11
O6 Zr1 2.115(2) .
O6 Zr2 2.277(5) .
O6 Zr2 2.277(5) 12
O6 Zr2 2.277(5) 11
O4 Zr1 2.436(10) .
O4 Zr1 2.243(5) 83
O4 Zr1 2.243(5) 84
O4 Zr2 2.000(4) 83
O4 Zr2 1.725(11) .
O4 Zr2 2.000(4) 84
C8 C8 1.329(9) 51
C8 H8 0.9500 .
C8 C7 1.452(6) .
N1 C7 1.377(5) .
N1 C7 1.377(5) 51
N1 Co1 1.977(6) 80_554
N1 Co1 1.974(6) .
C5 C6 1.488(7) .
C5 C4 1.366(8) 48
C5 C4 1.366(8) .
O3 C1 1.247(6) .
O3 Zr1 2.271(4) .
O3 Zr2 2.196(4) .
C6 C7 1.376(5) 48
C6 C7 1.376(5) .
C1 O3 1.247(6) 48
C1 C2 1.507(8) .
C3 H3 0.9500 .
C3 C4 1.400(7) .
C3 C2 1.357(8) .
C4 H4 0.9500 .
C2 C3 1.357(8) 48
Zr1 O4 2.243(5) 83
Zr1 O4 2.243(5) 84
Zr1 O3 2.271(4) 68
Zr1 Zr2 3.367(3) 84
Zr1 Zr2 3.5979(11) 12
Zr1 Zr2 3.367(3) 83
Zr1 Zr2 0.714(2) .
Zr1 O5 2.058(9) 68
Zr1 O5 2.058(9) .
Zr2 O4 2.000(4) 84
Zr2 O4 2.000(4) 83
Zr2 O3 2.196(4) 68
Zr2 Zr1 3.367(3) 83
Zr2 Zr2 2.804(4) 83
Zr2 Zr2 2.804(4) 84
Zr2 O5 2.647(10) .
Zr2 O5 2.647(10) 68
Co1 N1 1.974(6) 54_655
Co1 N1 1.977(6) 82
Co1 N1 1.977(6) 80_554
Co1 Co1 0.30(7) 80_554
Co1 O1 1.93(4) .
Co1 O1 2.23(4) 80_554
O1 Co1 2.23(4) 80_554
O1 O2 1.30(4) 9_655
O1 O2 1.30(4) .
O1 O2 1.30(4) 51
O1 O2 1.30(4) 54_655
O2 O2 1.42(7) 51
O2 O2 1.74(8) 54_655

loop_
_geom_torsion_atom_site_label_1
_geom_torsion_atom_site_label_2
_geom_torsion_atom_site_label_3
_geom_torsion_atom_site_label_4
_geom_torsion
_geom_torsion_site_symmetry_1
_geom_torsion_site_symmetry_4
O6 Zr1 Zr2 O4 60.47(19) . 84
O6 Zr1 Zr2 O4 -60.47(19) . 83
O6 Zr1 Zr2 O3 -140.98(9) . .
O6 Zr1 Zr2 O3 140.99(9) . 68
O6 Zr1 Zr2 Zr1 -70.7(4) . 83
O6 Zr1 Zr2 Zr2 -66.4(3) . 83
O6 Zr1 Zr2 Zr2 66.4(3) . 84
O6 Zr1 Zr2 O5 -84.6(5) . .
O6 Zr1 Zr2 O5 84.6(5) . 68
O4 Zr1 Zr2 O6 60.47(19) 83 .
O4 Zr1 Zr2 O6 180.00(15) . .
O4 Zr1 Zr2 O6 -60.47(19) 84 .
O4 Zr1 Zr2 O4 -120.9(4) 84 83
O4 Zr1 Zr2 O4 119.53(19) . 83
O4 Zr1 Zr2 O4 -119.53(19) . 84
O4 Zr1 Zr2 O4 120.9(4) 83 84
O4 Zr1 Zr2 O3 -80.5(2) 83 .
O4 Zr1 Zr2 O3 39.02(9) . .
O4 Zr1 Zr2 O3 -158.5(2) 83 68
O4 Zr1 Zr2 O3 158.6(2) 84 .
O4 Zr1 Zr2 O3 -39.01(9) . 68
O4 Zr1 Zr2 O3 80.5(2) 84 68
O4 Zr1 Zr2 Zr1 -10.3(4) 83 83
O4 Zr1 Zr2 Zr1 109.3(4) . 83
O4 Zr1 Zr2 Zr1 -131.2(5) 84 83
O4 Zr1 Zr2 Zr2 -126.8(4) 84 83
O4 Zr1 Zr2 Zr2 -5.9(3) 83 83
O4 Zr1 Zr2 Zr2 126.8(4) 83 84
O4 Zr1 Zr2 Zr2 -113.6(3) . 84
O4 Zr1 Zr2 Zr2 113.6(3) . 83
O4 Zr1 Zr2 Zr2 5.9(3) 84 84
O4 Zr1 Zr2 O5 24.1(6) 84 68
O4 Zr1 Zr2 O5 -95.4(5) . 68
O4 Zr1 Zr2 O5 -24.1(6) 83 .
O4 Zr1 Zr2 O5 95.4(5) . .
O4 Zr1 Zr2 O5 -145.1(5) 84 .
O4 Zr1 Zr2 O5 145.1(5) 83 68
C8 C8 C7 N1 0.0(6) 51 .
C8 C8 C7 C6 -177.8(4) 51 .
C5 C6 C7 C8 0.5(7) . .
C5 C6 C7 N1 -176.8(5) . .
O3 C1 C2 C3 1.0(4) 48 .
O3 C1 C2 C3 -179.0(4) 48 48
O3 C1 C2 C3 1.0(4) . 48
O3 C1 C2 C3 -179.0(4) . .
O3 Zr1 Zr2 O6 140.98(9) . .
O3 Zr1 Zr2 O6 -140.99(9) 68 .
O3 Zr1 Zr2 O4 80.5(2) . 83
O3 Zr1 Zr2 O4 -158.6(2) . 84
O3 Zr1 Zr2 O4 -80.5(2) 68 84
O3 Zr1 Zr2 O4 158.5(2) 68 83
O3 Zr1 Zr2 O3 -78.03(18) . 68
O3 Zr1 Zr2 O3 78.03(18) 68 .
O3 Zr1 Zr2 Zr1 148.3(5) 68 83
O3 Zr1 Zr2 Zr1 70.3(4) . 83
O3 Zr1 Zr2 Zr2 -152.7(3) . 84
O3 Zr1 Zr2 Zr2 -74.6(3) 68 84
O3 Zr1 Zr2 Zr2 74.6(3) . 83
O3 Zr1 Zr2 Zr2 152.7(3) 68 83
O3 Zr1 Zr2 O5 -56.4(5) 68 68
O3 Zr1 Zr2 O5 -134.4(5) . 68
O3 Zr1 Zr2 O5 134.4(5) 68 .
O3 Zr1 Zr2 O5 56.4(5) . .
C6 C5 C4 C3 -179.5(4) . .
C7 N1 C7 C8 0.0(9) 51 .
C7 N1 C7 C6 177.7(2) 51 .
C7 C6 C7 C8 -179.5(7) 48 .
C7 C6 C7 N1 3.2(5) 48 .
C4 C5 C6 C7 -106.1(4) . 48
C4 C5 C6 C7 -106.1(4) 48 .
C4 C5 C6 C7 73.9(4) 48 48
C4 C5 C6 C7 73.9(4) . .
C4 C5 C4 C3 0.5(4) 48 .
C4 C3 C2 C1 -179.4(4) . .
C4 C3 C2 C3 0.6(4) . 48
C2 C3 C4 C5 -1.1(8) . .
Zr1 O4 Zr2 O6 -62.8(3) 83 .
Zr1 O4 Zr2 O6 62.8(3) 84 .
Zr1 O4 Zr2 O6 180.00(15) . .
Zr1 O4 Zr2 O4 -122.38(14) 83 84
Zr1 O4 Zr2 O4 120.38(15) . 84
Zr1 O4 Zr2 O4 122.38(14) 84 83
Zr1 O4 Zr2 O4 -3.1(4) 83 83
Zr1 O4 Zr2 O4 -120.38(15) . 83
Zr1 O4 Zr2 O4 3.1(4) 84 84
Zr1 O4 Zr2 O3 -156.2(3) 84 .
Zr1 O4 Zr2 O3 38.96(9) . 68
Zr1 O4 Zr2 O3 156.2(3) 83 68
Zr1 O4 Zr2 O3 -38.96(9) . .
Zr1 O4 Zr2 O3 -78.3(3) 84 68
Zr1 O4 Zr2 O3 78.3(3) 83 .
Zr1 O4 Zr2 Zr1 125.5(6) 84 83
Zr1 O4 Zr2 Zr1 -117.2(3) . 83
Zr1 O4 Zr2 Zr2 123.3(5) 84 83
Zr1 O4 Zr2 Zr2 -123.3(5) 83 84
Zr1 O4 Zr2 Zr2 2.25(10) 84 84
Zr1 O4 Zr2 Zr2 119.5(2) . 84
Zr1 O4 Zr2 Zr2 -2.25(10) 83 83
Zr1 O4 Zr2 Zr2 -119.5(2) . 83
Zr1 O4 Zr2 O5 -32.7(8) 84 68
Zr1 O4 Zr2 O5 84.5(6) . 68
Zr1 O4 Zr2 O5 32.7(8) 83 .
Zr1 O4 Zr2 O5 158.3(5) 84 .
Zr1 O4 Zr2 O5 -158.3(5) 83 68
Zr1 O4 Zr2 O5 -84.5(6) . .
Zr1 O3 C1 O3 5.8(3) . 48
Zr1 O3 C1 C2 -174.2(3) . .
Zr2 O4 Zr2 O6 60.5(2) 84 .
Zr2 O4 Zr2 O6 -60.5(2) 83 .
Zr2 O4 Zr2 O4 -0.9(4) 83 83
Zr2 O4 Zr2 O4 120.14(6) 84 83
Zr2 O4 Zr2 O4 0.9(4) 84 84
Zr2 O4 Zr2 O4 -120.14(6) 83 84
Zr2 O4 Zr2 O3 -80.5(2) 84 68
Zr2 O4 Zr2 O3 158.4(2) 83 68
Zr2 O4 Zr2 O3 80.5(2) 83 .
Zr2 O4 Zr2 O3 -158.4(2) 84 .
Zr2 O4 Zr2 Zr1 123.3(5) 84 83
Zr2 O4 Zr2 Zr1 2.25(10) 83 83
Zr2 O4 Zr2 Zr2 -121.0(4) 83 84
Zr2 O4 Zr2 Zr2 121.0(4) 84 83
Zr2 O4 Zr2 O5 -156.0(5) 83 68
Zr2 O4 Zr2 O5 -35.0(8) 84 68
Zr2 O4 Zr2 O5 156.0(5) 84 .
Zr2 O4 Zr2 O5 35.0(8) 83 .
Zr2 O3 C1 O3 -7.21(17) . 48
Zr2 O3 C1 C2 172.80(17) . .
Zr2 Zr1 Zr2 O6 66.4(3) 83 .
Zr2 Zr1 Zr2 O6 30.177(14) 12 .
Zr2 Zr1 Zr2 O6 -66.4(3) 84 .
Zr2 Zr1 Zr2 O4 -30.29(18) 12 83
Zr2 Zr1 Zr2 O4 126.8(4) 83 84
Zr2 Zr1 Zr2 O4 90.64(19) 12 84
Zr2 Zr1 Zr2 O4 -5.9(3) 84 84
Zr2 Zr1 Zr2 O4 -126.8(4) 84 83
Zr2 Zr1 Zr2 O4 5.9(3) 83 83
Zr2 Zr1 Zr2 O3 171.16(9) 12 68
Zr2 Zr1 Zr2 O3 152.7(3) 84 .
Zr2 Zr1 Zr2 O3 74.6(3) 84 68
Zr2 Zr1 Zr2 O3 -152.7(3) 83 68
Zr2 Zr1 Zr2 O3 -110.81(9) 12 .
Zr2 Zr1 Zr2 O3 -74.6(3) 83 .
Zr2 Zr1 Zr2 Zr1 -137.1(7) 84 83
Zr2 Zr1 Zr2 Zr1 -40.5(4) 12 83
Zr2 Zr1 Zr2 Zr1 -4.36(17) 83 83
Zr2 Zr1 Zr2 Zr2 -132.7(5) 84 83
Zr2 Zr1 Zr2 Zr2 132.7(5) 83 84
Zr2 Zr1 Zr2 Zr2 96.5(3) 12 84
Zr2 Zr1 Zr2 Zr2 -36.2(3) 12 83
Zr2 Zr1 Zr2 O5 -18.2(7) 83 .
Zr2 Zr1 Zr2 O5 18.2(7) 84 68
Zr2 Zr1 Zr2 O5 114.8(5) 12 68
Zr2 Zr1 Zr2 O5 -151.0(4) 84 .
Zr2 Zr1 Zr2 O5 151.0(4) 83 68
Zr2 Zr1 Zr2 O5 -54.4(5) 12 .
O5 Zr1 Zr2 O6 -84.6(5) 68 .
O5 Zr1 Zr2 O6 84.6(5) . .
O5 Zr1 Zr2 O4 24.1(6) . 83
O5 Zr1 Zr2 O4 -24.1(6) 68 84
O5 Zr1 Zr2 O4 145.1(5) . 84
O5 Zr1 Zr2 O4 -145.1(5) 68 83
O5 Zr1 Zr2 O3 -134.4(5) . 68
O5 Zr1 Zr2 O3 134.4(5) 68 .
O5 Zr1 Zr2 O3 -56.4(5) . .
O5 Zr1 Zr2 O3 56.4(5) 68 68
O5 Zr1 Zr2 Zr1 -155.3(4) 68 83
O5 Zr1 Zr2 Zr1 13.9(9) . 83
O5 Zr1 Zr2 Zr2 -151.0(4) 68 83
O5 Zr1 Zr2 Zr2 18.2(7) . 83
O5 Zr1 Zr2 Zr2 -18.2(7) 68 84
O5 Zr1 Zr2 Zr2 151.0(4) . 84
O5 Zr1 Zr2 O5 169.2(10) . 68
O5 Zr1 Zr2 O5 -169.2(10) 68 .
Co1 N1 C7 C8 171.0(14) . .
Co1 N1 C7 C8 -178.3(14) 80_554 .
Co1 N1 C7 C6 -11.4(17) . .
Co1 N1 C7 C6 -0.6(17) 80_554 .
Co1 O1 O2 O2 -122(2) . 54_655
Co1 O1 O2 O2 113(2) 80_554 51
Co1 O1 O2 O2 113(2) . 51
Co1 O1 O2 O2 -122(2) 80_554 54_655
O2 O1 O2 O2 126(3) 51 54_655
O2 O1 O2 O2 -126(3) 54_655 51
O2 O1 O2 O2 58(2) 9_655 54_655
O2 O1 O2 O2 -67(2) 9_655 51

loop_
_smtbx_masks_void_nr
_smtbx_masks_void_average_x
_smtbx_masks_void_average_y
_smtbx_masks_void_average_z
_smtbx_masks_void_volume
_smtbx_masks_void_count_electrons
1 -0.025 -0.443 -0.287 45201.5 2010.9
